data_1546741
loop_
_publ_author_name
'Li, Cai'
'Ip, Kwok-Wa'
'Man, Wai-Lun'
'Song, Dan'
'He, Ming-Liang'
'Yiu, Shek-Man'
'Lau, Tai-Chu'
'ZHU, Guangyu'

_publ_section_title
;
 Cytotoxic (Salen)ruthenium(III) Anticancer Complexes Exhibit Different
 Modes of Cell Death Directed by Axial Ligands
;
_journal_name_full 'Chem. Sci.'
_journal_paper_doi 10.1039/C7SC02205K
_journal_year 2017
_chemical_formula_moiety 'C28 H38 N6 O4 Ru, F6 P'
_chemical_formula_sum 'C28 H38 F6 N6 O4 P Ru'
_chemical_formula_weight 768.68
_chemical_name_systematic
;
 ? 
;
_space_group_crystal_system monoclinic
_space_group_IT_number 13
_space_group_name_Hall '-P 2yc'
_space_group_name_H-M_alt 'P 1 2/c 1'
_symmetry_space_group_name_Hall '-P 2yc'
_symmetry_space_group_name_H-M 'P 1 2/c 1'
_atom_sites_solution_hydrogens geom
_atom_sites_solution_primary direct
_atom_sites_solution_secondary difmap
_audit_creation_date
;
'Thu Nov 13 14:54:26 2014'
;
_audit_creation_method
;
CrysAlisPro, Oxford Diffraction Ltd.,
Version 1.171.35.21 (release 20-01-2012 CrysAlis171 .NET)
(compiled Jan 23 2012,18:06:46)
;
_audit_update_record
;
2017-02-01 deposited with the CCDC.
2017-07-31 downloaded from the CCDC.
;
_cell_angle_alpha 90.0
_cell_angle_beta 96.1345(14)
_cell_angle_gamma 90.0
_cell_formula_units_Z 2
_cell_length_a 9.20780(13)
_cell_length_b 10.49143(18)
_cell_length_c 16.4278(3)
_cell_measurement_reflns_used 3920
_cell_measurement_temperature 193(2)
_cell_measurement_theta_max 71.4834
_cell_measurement_theta_min 4.2104
_cell_volume 1577.89(5)
_computing_cell_refinement
;
CrysAlisPro, Agilent Technologies,
Version 1.171.35.21 (release 20-01-2012 CrysAlis171 .NET)
(compiled Jan 23 2012,18:06:46)
;
_computing_data_collection
;
CrysAlisPro, Agilent Technologies,
Version 1.171.35.21 (release 20-01-2012 CrysAlis171 .NET)
(compiled Jan 23 2012,18:06:46)
;
_computing_data_reduction
;
CrysAlisPro, Agilent Technologies,
Version 1.171.35.21 (release 20-01-2012 CrysAlis171 .NET)
(compiled Jan 23 2012,18:06:46)
;
_computing_molecular_graphics 'Olex2 (Dolomanov et al., 2009)'
_computing_publication_material 'Olex2 (Dolomanov et al., 2009)'
_computing_structure_refinement 'XL (Sheldrick, 2008)'
_computing_structure_solution 'SHELXS-97 (Sheldrick, 1990)'
_diffrn_ambient_temperature 193(2)
_diffrn_detector_area_resol_mean 16.1270
_diffrn_measured_fraction_theta_full 0.975
_diffrn_measured_fraction_theta_max 0.975
_diffrn_measurement_details
;
#__ type_ start__ end____ width___ exp.time_
  1 omega   39.00   72.00   1.0000    6.0000
omega____ theta____ kappa____ phi______ frames
    -        0.0000 -178.0000    0.0000 33

#__ type_ start__ end____ width___ exp.time_
  2 omega  -23.00   25.00   1.0000    6.0000
omega____ theta____ kappa____ phi______ frames
    -        0.0000   37.0000 -180.0000 48

#__ type_ start__ end____ width___ exp.time_
  3 omega   40.00   70.00   1.0000    6.0000
omega____ theta____ kappa____ phi______ frames
    -        0.0000   37.0000 -180.0000 30

#__ type_ start__ end____ width___ exp.time_
  4 omega  -77.00   -7.00   1.0000   24.0000
omega____ theta____ kappa____ phi______ frames
    -      -55.0000  -11.0000  130.0000 70

#__ type_ start__ end____ width___ exp.time_
  5 omega -121.00  -25.00   1.0000   24.0000
omega____ theta____ kappa____ phi______ frames
    -      -55.0000  -77.0000  -60.0000 96

#__ type_ start__ end____ width___ exp.time_
  6 omega  -12.00   71.00   1.0000   24.0000
omega____ theta____ kappa____ phi______ frames
    -       55.0000  -57.0000    0.0000 83

#__ type_ start__ end____ width___ exp.time_
  7 omega -138.00 -111.00   1.0000   48.0000
omega____ theta____ kappa____ phi______ frames
    -      -64.0000  178.0000   30.0000 27

#__ type_ start__ end____ width___ exp.time_
  8 omega   38.00   71.00   1.0000   48.0000
omega____ theta____ kappa____ phi______ frames
    -      110.0000  -37.0000   90.0000 33

#__ type_ start__ end____ width___ exp.time_
  9 omega   42.00   69.00   1.0000   48.0000
omega____ theta____ kappa____ phi______ frames
    -      110.0000 -111.0000   90.0000 27

#__ type_ start__ end____ width___ exp.time_
 10 omega   37.00   68.00   1.0000   48.0000
omega____ theta____ kappa____ phi______ frames
    -      110.0000  -25.0000 -180.0000 31

#__ type_ start__ end____ width___ exp.time_
 11 omega   38.00   63.00   1.0000   48.0000
omega____ theta____ kappa____ phi______ frames
    -      110.0000  -25.0000   30.0000 25

#__ type_ start__ end____ width___ exp.time_
 12 omega   37.00   62.00   1.0000   48.0000
omega____ theta____ kappa____ phi______ frames
    -      110.0000  -25.0000 -150.0000 25

#__ type_ start__ end____ width___ exp.time_
 13 omega   39.00   69.00   1.0000   48.0000
omega____ theta____ kappa____ phi______ frames
    -      110.0000  -37.0000  120.0000 30

#__ type_ start__ end____ width___ exp.time_
 14 omega   65.00  144.00   1.0000   48.0000
omega____ theta____ kappa____ phi______ frames
    -      110.0000  -88.0000  -30.0000 79

#__ type_ start__ end____ width___ exp.time_
 15 omega   42.00  108.00   1.0000   48.0000
omega____ theta____ kappa____ phi______ frames
    -      110.0000  -88.0000 -120.0000 66

#__ type_ start__ end____ width___ exp.time_
 16 omega   38.00   67.00   1.0000   48.0000
omega____ theta____ kappa____ phi______ frames
    -      110.0000 -111.0000   30.0000 29

#__ type_ start__ end____ width___ exp.time_
 17 omega   44.00   70.00   1.0000   48.0000
omega____ theta____ kappa____ phi______ frames
    -      110.0000  -37.0000  150.0000 26

#__ type_ start__ end____ width___ exp.time_
 18 omega   40.00   66.00   1.0000   48.0000
omega____ theta____ kappa____ phi______ frames
    -      110.0000  -37.0000   60.0000 26

#__ type_ start__ end____ width___ exp.time_
 19 omega   43.00   68.00   1.0000   48.0000
omega____ theta____ kappa____ phi______ frames
    -      110.0000 -111.0000  -60.0000 25

#__ type_ start__ end____ width___ exp.time_
 20 omega   39.00   70.00   1.0000   48.0000
omega____ theta____ kappa____ phi______ frames
    -      110.0000  -25.0000  120.0000 31

#__ type_ start__ end____ width___ exp.time_
 21 omega   95.00  123.00   1.0000   48.0000
omega____ theta____ kappa____ phi______ frames
    -      110.0000   25.0000 -120.0000 28

#__ type_ start__ end____ width___ exp.time_
 22 omega  135.00  175.00   1.0000   48.0000
omega____ theta____ kappa____ phi______ frames
    -      110.0000   25.0000 -120.0000 40

#__ type_ start__ end____ width___ exp.time_
 23 omega  104.00  129.00   1.0000   48.0000
omega____ theta____ kappa____ phi______ frames
    -      110.0000  -63.0000  -90.0000 25
;
_diffrn_measurement_device_type 'Xcalibur, Sapphire3, Gemini ultra'
_diffrn_measurement_method '\w scans'
_diffrn_orient_matrix_UB_11 -0.0036553000
_diffrn_orient_matrix_UB_12 -0.1458921000
_diffrn_orient_matrix_UB_13 -0.0104786000
_diffrn_orient_matrix_UB_21 -0.1651256000
_diffrn_orient_matrix_UB_22 -0.0001099000
_diffrn_orient_matrix_UB_23 0.0084576000
_diffrn_orient_matrix_UB_31 -0.0327205000
_diffrn_orient_matrix_UB_32 0.0163602000
_diffrn_orient_matrix_UB_33 -0.0933151000
_diffrn_radiation_monochromator mirror
_diffrn_radiation_type CuK\a
_diffrn_radiation_wavelength 1.54178
_diffrn_reflns_av_R_equivalents 0.0179
_diffrn_reflns_av_unetI/netI 0.0344
_diffrn_reflns_limit_h_max 10
_diffrn_reflns_limit_h_min -11
_diffrn_reflns_limit_k_max 12
_diffrn_reflns_limit_k_min -12
_diffrn_reflns_limit_l_max 14
_diffrn_reflns_limit_l_min -20
_diffrn_reflns_number 6295
_diffrn_reflns_theta_full 71.62
_diffrn_reflns_theta_max 71.62
_diffrn_reflns_theta_min 4.21
_diffrn_source 'Enhance Ultra (Cu) X-ray Source'
_exptl_absorpt_coefficient_mu 5.218
_exptl_absorpt_correction_T_max 1.00000
_exptl_absorpt_correction_T_min 0.41659
_exptl_absorpt_correction_type multi-scan
_exptl_absorpt_process_details
;
CrysAlisPro, Agilent Technologies,
Version 1.171.35.21 (release 20-01-2012 CrysAlis171 .NET)
(compiled Jan 23 2012,18:06:46)
Empirical absorption correction using spherical harmonics,
 implemented in SCALE3 ABSPACK scaling algorithm.
;
_exptl_crystal_colour red
_exptl_crystal_density_diffrn 1.618
_exptl_crystal_density_method 'not measured'
_exptl_crystal_description block
_exptl_crystal_F_000 786
_exptl_crystal_size_max 0.41
_exptl_crystal_size_mid 0.19
_exptl_crystal_size_min 0.02
_refine_diff_density_max 0.931
_refine_diff_density_min -0.719
_refine_diff_density_rms 0.093
_refine_ls_extinction_method none
_refine_ls_goodness_of_fit_ref 1.042
_refine_ls_hydrogen_treatment mixed
_refine_ls_matrix_type full
_refine_ls_number_parameters 234
_refine_ls_number_reflns 3009
_refine_ls_number_restraints 28
_refine_ls_restrained_S_all 1.038
_refine_ls_R_factor_all 0.0381
_refine_ls_R_factor_gt 0.0377
_refine_ls_shift/su_max 0.001
_refine_ls_shift/su_mean 0.000
_refine_ls_structure_factor_coef Fsqd
_refine_ls_weighting_details 'calc w=1/[\s^2^(Fo^2^)+(0.0592P)^2^+3.1608P] where P=(Fo^2^+2Fc^2^)/3'
_refine_ls_weighting_scheme calc
_refine_ls_wR_factor_gt 0.1008
_refine_ls_wR_factor_ref 0.1012
_reflns_number_gt 2969
_reflns_number_total 3009
_reflns_threshold_expression >2sigma(I)
_cod_data_source_file c7sc02205k2.cif
_cod_data_source_block 111214a_mickey
_cod_original_cell_volume 1577.88(4)
_cod_database_code 1546741
_cell_oxdiff_angle_alpha 90.001(3)
_cell_oxdiff_angle_beta 96.130(3)
_cell_oxdiff_angle_gamma 90.037(3)
_cell_oxdiff_length_a 9.2021(3)
_cell_oxdiff_length_b 10.4938(4)
_cell_oxdiff_length_c 16.4339(5)
_cell_oxdiff_measurement_reflns_used 3920
_cell_oxdiff_volume 1577.88(10)
_reflns_odcompleteness_completeness 99.51
_reflns_odcompleteness_iscentric 1
_reflns_odcompleteness_theta 68.13

loop_
_space_group_symop_id
_space_group_symop_operation_xyz
1 'x, y, z'
2 '-x, y, -z+1/2'
3 '-x, -y, -z'
4 'x, -y, z-1/2'

loop_
_atom_site_label
_atom_site_type_symbol
_atom_site_fract_x
_atom_site_fract_y
_atom_site_fract_z
_atom_site_U_iso_or_equiv
_atom_site_adp_type
_atom_site_occupancy
_atom_site_symmetry_multiplicity
_atom_site_calc_flag
_atom_site_disorder_assembly
_atom_site_disorder_group
_atom_site_refinement_flags_posn
_atom_site_refinement_flags_adp
Ru1 Ru 0.5000 0.56807(3) 0.7500 0.01832(12) Uani 1 2 d . . S T
O1 O 0.5417(2) 0.7060(2) 0.66880(13) 0.0247(4) Uani 1 1 d . . . .
O2A O 0.9035(13) 0.9369(8) 1.0285(6) 0.077(3) Uani 0.40 1 d A 2 D U
H2A H 0.9000 0.9262 1.0796 0.092 Uiso 0.40 1 d A 2 R .
O2 O 0.8295(6) 0.7509(5) 1.0192(3) 0.0551(13) Uani 0.60 1 d B 1 D U
H2 H 0.8440 0.7573 1.0710 0.066 Uiso 0.60 1 d B 1 R .
N1 N 0.7212(3) 0.5623(2) 0.78917(16) 0.0237(5) Uani 1 1 d . . . .
N2 N 0.7631(3) 0.7612(3) 0.84395(19) 0.0343(6) Uani 1 1 d . . . .
H2B H 0.6739 0.7815 0.8235 0.041 Uiso 1 1 calc . . R .
N3 N 0.5363(3) 0.4266(2) 0.67492(16) 0.0214(5) Uani 1 1 d . . . .
C1 C 0.8102(3) 0.6455(3) 0.82680(18) 0.0249(6) Uani 1 1 d . . . .
C2 C 0.9667(4) 0.6110(4) 0.8518(2) 0.0378(8) Uani 1 1 d . . . .
H2C H 0.9858 0.6128 0.9116 0.057 Uiso 1 1 calc . . GR .
H2D H 1.0306 0.6725 0.8282 0.057 Uiso 1 1 calc . . GR .
H2E H 0.9861 0.5253 0.8318 0.057 Uiso 1 1 calc . . GR .
C3 C 0.8454(4) 0.8581(3) 0.8935(2) 0.0376(8) Uani 1 1 d . . D .
H3BC H 0.8096 0.9440 0.8766 0.045 Uiso 0.40 1 calc C 2 R .
H3BD H 0.9502 0.8528 0.8852 0.045 Uiso 0.40 1 calc C 2 R .
H3AA H 0.836(9) 0.930(7) 0.866(5) 0.045 Uiso 0.60 1 d D 1 R .
H3AB H 0.937(9) 0.838(7) 0.898(4) 0.045 Uiso 0.60 1 d E 1 R .
C4A C 0.826(2) 0.8361(15) 0.9846(6) 0.052(5) Uani 0.40 1 d A 2 D U
H4AA H 0.7215 0.8384 0.9932 0.062 Uiso 0.40 1 calc A 2 R .
H4AB H 0.8670 0.7524 1.0030 0.062 Uiso 0.40 1 calc A 2 R .
C4 C 0.7978(14) 0.8696(10) 0.9795(5) 0.046(3) Uani 0.60 1 d B 1 D U
H4A H 0.8518 0.9393 1.0099 0.055 Uiso 0.60 1 calc B 1 R .
H4B H 0.6920 0.8881 0.9765 0.055 Uiso 0.60 1 calc B 1 R .
C5 C 0.6175(3) 0.6821(3) 0.60622(17) 0.0234(6) Uani 1 1 d . . . .
C6 C 0.6741(4) 0.7875(3) 0.5667(2) 0.0312(7) Uani 1 1 d . . . .
H6 H 0.6577 0.8709 0.5863 0.037 Uiso 1 1 calc . . R .
C7 C 0.7525(4) 0.7728(3) 0.5003(2) 0.0331(7) Uani 1 1 d . . . .
H7 H 0.7899 0.8457 0.4753 0.040 Uiso 1 1 calc . . R .
C8 C 0.7772(3) 0.6520(3) 0.46962(19) 0.0312(7) Uani 1 1 d . . . .
H8 H 0.8309 0.6421 0.4238 0.037 Uiso 1 1 calc . . R .
C9 C 0.7232(3) 0.5475(3) 0.50636(19) 0.0275(6) Uani 1 1 d . . . .
H9 H 0.7387 0.4653 0.4846 0.033 Uiso 1 1 calc . . R .
C10 C 0.6450(3) 0.5584(3) 0.57591(18) 0.0240(6) Uani 1 1 d . . . .
C11 C 0.5968(3) 0.4391(3) 0.60743(19) 0.0245(6) Uani 1 1 d . . . .
H11 H 0.6102 0.3642 0.5766 0.029 Uiso 1 1 calc . . R .
C12 C 0.4835(3) 0.3023(3) 0.70306(18) 0.0239(6) Uani 1 1 d . . . .
H12 H 0.3748 0.3015 0.6903 0.029 Uiso 1 1 calc . . R .
C13 C 0.5420(4) 0.1830(3) 0.6648(2) 0.0298(7) Uani 1 1 d . . . .
H13A H 0.5124 0.1829 0.6051 0.036 Uiso 1 1 calc . . R .
H13B H 0.6501 0.1824 0.6737 0.036 Uiso 1 1 calc . . R .
C14 C 0.4818(5) 0.0650(3) 0.7035(3) 0.0415(9) Uani 1 1 d . . . .
H14A H 0.5236 -0.0122 0.6803 0.050 Uiso 1 1 calc . . R .
H14B H 0.3744 0.0621 0.6900 0.050 Uiso 1 1 calc . . R .
P1 P 1.0000 0.80151(15) 0.2500 0.0422(3) Uani 1 2 d . . S T
F1 F 0.8957(4) 0.6961(4) 0.2116(4) 0.148(2) Uani 1 1 d . . . .
F2 F 0.8997(4) 0.9099(4) 0.2074(3) 0.1091(15) Uani 1 1 d . . . .
F3 F 1.0951(8) 0.8084(7) 0.1809(4) 0.180(3) Uani 1 1 d . . . .

loop_
_atom_site_aniso_label
_atom_site_aniso_U_11
_atom_site_aniso_U_22
_atom_site_aniso_U_33
_atom_site_aniso_U_23
_atom_site_aniso_U_13
_atom_site_aniso_U_12
Ru1 0.01692(17) 0.02098(18) 0.01668(18) 0.000 -0.00002(11) 0.000
O1 0.0252(10) 0.0249(10) 0.0246(10) 0.0010(8) 0.0051(8) 0.0010(8)
O2A 0.110(8) 0.057(5) 0.061(6) -0.009(4) -0.006(5) -0.007(5)
O2 0.090(4) 0.036(3) 0.040(3) -0.001(2) 0.009(2) -0.014(3)
N1 0.0197(12) 0.0274(13) 0.0233(13) -0.0006(9) -0.0009(10) -0.0018(9)
N2 0.0252(13) 0.0296(14) 0.0454(17) -0.0051(12) -0.0085(12) -0.0003(11)
N3 0.0184(11) 0.0228(13) 0.0223(12) -0.0001(9) -0.0015(10) -0.0007(9)
C1 0.0210(14) 0.0314(16) 0.0218(14) 0.0031(12) 0.0004(11) -0.0029(12)
C2 0.0220(15) 0.044(2) 0.045(2) -0.0080(17) -0.0058(14) -0.0004(15)
C3 0.0351(18) 0.0258(17) 0.050(2) -0.0023(15) -0.0048(16) -0.0064(14)
C4A 0.049(8) 0.045(10) 0.062(9) -0.028(7) 0.004(6) -0.004(8)
C4 0.058(7) 0.027(5) 0.053(5) -0.014(3) 0.005(4) -0.004(4)
C5 0.0207(13) 0.0302(15) 0.0186(13) 0.0006(12) -0.0004(10) 0.0010(11)
C6 0.0335(17) 0.0306(16) 0.0299(16) 0.0044(13) 0.0059(13) 0.0019(13)
C7 0.0320(16) 0.0383(18) 0.0294(16) 0.0091(14) 0.0045(13) -0.0042(14)
C8 0.0281(15) 0.0448(19) 0.0207(14) 0.0033(13) 0.0031(12) -0.0020(14)
C9 0.0269(15) 0.0354(16) 0.0199(15) -0.0020(12) 0.0019(12) 0.0010(13)
C10 0.0209(14) 0.0315(16) 0.0190(14) 0.0011(11) -0.0007(11) -0.0021(11)
C11 0.0244(15) 0.0279(16) 0.0206(14) -0.0045(11) -0.0006(12) -0.0017(11)
C12 0.0214(13) 0.0236(14) 0.0261(16) 0.0000(11) 0.0005(11) -0.0030(11)
C13 0.0294(15) 0.0258(15) 0.0347(17) -0.0055(13) 0.0056(13) -0.0001(13)
C14 0.049(2) 0.0237(17) 0.055(2) -0.0070(14) 0.0169(19) -0.0038(14)
P1 0.0295(6) 0.0515(8) 0.0450(7) 0.000 0.0018(5) 0.000
F1 0.072(2) 0.064(2) 0.288(7) -0.042(3) -0.082(3) 0.0064(18)
F2 0.079(2) 0.079(2) 0.157(4) 0.035(2) -0.046(3) -0.0091(18)
F3 0.209(6) 0.212(7) 0.139(4) -0.040(5) 0.115(5) 0.001(5)

loop_
_atom_type_symbol
_atom_type_description
_atom_type_scat_dispersion_real
_atom_type_scat_dispersion_imag
_atom_type_scat_source
C C 0.0181 0.0091 'International Tables Vol C Tables 4.2.6.8 and 6.1.1.4'
H H 0.0000 0.0000 'International Tables Vol C Tables 4.2.6.8 and 6.1.1.4'
N N 0.0311 0.0180 'International Tables Vol C Tables 4.2.6.8 and 6.1.1.4'
O O 0.0492 0.0322 'International Tables Vol C Tables 4.2.6.8 and 6.1.1.4'
F F 0.0727 0.0534 'International Tables Vol C Tables 4.2.6.8 and 6.1.1.4'
P P 0.2955 0.4335 'International Tables Vol C Tables 4.2.6.8 and 6.1.1.4'
Ru Ru 0.0552 3.2960 'International Tables Vol C Tables 4.2.6.8 and 6.1.1.4'

loop_
_geom_angle_atom_site_label_1
_geom_angle_atom_site_label_2
_geom_angle_atom_site_label_3
_geom_angle
_geom_angle_site_symmetry_1
_geom_angle_site_symmetry_3
O1 Ru1 O1 89.20(12) . 2_656
O1 Ru1 N1 93.76(9) 2_656 .
O1 Ru1 N1 88.63(9) . .
O1 Ru1 N1 93.76(9) . 2_656
O1 Ru1 N1 88.63(9) 2_656 2_656
N1 Ru1 N1 176.65(13) 2_656 .
N3 Ru1 O1 176.82(9) 2_656 .
N3 Ru1 O1 93.93(10) . .
N3 Ru1 O1 176.82(9) . 2_656
N3 Ru1 O1 93.93(10) 2_656 2_656
N3 Ru1 N1 86.88(10) 2_656 2_656
N3 Ru1 N1 86.88(10) . .
N3 Ru1 N1 90.61(10) . 2_656
N3 Ru1 N1 90.61(10) 2_656 .
N3 Ru1 N3 82.94(14) . 2_656
C5 O1 Ru1 121.74(19) . .
C4A O2A H2A 109.4 . .
C4 O2 H2 113.2 . .
C1 N1 Ru1 132.4(2) . .
C1 N2 H2B 116.9 . .
C1 N2 C3 126.3(3) . .
C3 N2 H2B 116.9 . .
C11 N3 Ru1 124.9(2) . .
C11 N3 C12 122.7(2) . .
C12 N3 Ru1 112.44(19) . .
N1 C1 N2 120.6(3) . .
N1 C1 C2 120.3(3) . .
N2 C1 C2 119.2(3) . .
C1 C2 H2C 109.5 . .
C1 C2 H2D 109.5 . .
C1 C2 H2E 109.5 . .
H2C C2 H2D 109.5 . .
H2C C2 H2E 109.5 . .
H2D C2 H2E 109.5 . .
N2 C3 H3BC 109.8 . .
N2 C3 H3BD 109.8 . .
N2 C3 H3AA 107(5) . .
N2 C3 H3AB 109(5) . .
N2 C3 C4A 109.3(6) . .
N2 C3 C4 112.8(5) . .
H3BC C3 H3BD 108.3 . .
H3BC C3 H3AA 20.5 . .
H3BC C3 H3AB 122.4 . .
H3BD C3 H3AA 90.9 . .
H3BD C3 H3AB 16.5 . .
H3AA C3 H3AB 107(7) . .
C4A C3 H3BC 109.8 . .
C4A C3 H3BD 109.8 . .
C4A C3 H3AA 128(5) . .
C4A C3 H3AB 95(5) . .
C4 C3 H3BC 93.9 . .
C4 C3 H3BD 120.8 . .
C4 C3 H3AA 113(5) . .
C4 C3 H3AB 108(5) . .
C4 C3 C4A 16.5(10) . .
O2A C4A C3 106.2(9) . .
O2A C4A H4AA 110.5 . .
O2A C4A H4AB 110.5 . .
C3 C4A H4AA 110.5 . .
C3 C4A H4AB 110.5 . .
H4AA C4A H4AB 108.7 . .
O2 C4 C3 106.8(6) . .
O2 C4 H4A 110.4 . .
O2 C4 H4B 110.4 . .
C3 C4 H4A 110.4 . .
C3 C4 H4B 110.4 . .
H4A C4 H4B 108.6 . .
O1 C5 C6 117.3(3) . .
O1 C5 C10 124.9(3) . .
C6 C5 C10 117.8(3) . .
C5 C6 H6 119.1 . .
C7 C6 C5 121.8(3) . .
C7 C6 H6 119.1 . .
C6 C7 H7 119.7 . .
C6 C7 C8 120.5(3) . .
C8 C7 H7 119.7 . .
C7 C8 H8 120.4 . .
C9 C8 C7 119.2(3) . .
C9 C8 H8 120.4 . .
C8 C9 H9 119.0 . .
C8 C9 C10 121.9(3) . .
C10 C9 H9 119.0 . .
C5 C10 C11 126.4(3) . .
C9 C10 C5 118.7(3) . .
C9 C10 C11 114.9(3) . .
N3 C11 C10 124.8(3) . .
N3 C11 H11 117.6 . .
C10 C11 H11 117.6 . .
N3 C12 C12 106.02(18) . 2_656
N3 C12 H12 107.2 . .
N3 C12 C13 116.8(2) . .
C12 C12 H12 107.2 2_656 .
C13 C12 C12 111.8(2) . 2_656
C13 C12 H12 107.2 . .
C12 C13 H13A 109.8 . .
C12 C13 H13B 109.8 . .
H13A C13 H13B 108.2 . .
C14 C13 C12 109.6(3) . .
C14 C13 H13A 109.8 . .
C14 C13 H13B 109.8 . .
C13 C14 C14 111.5(3) . 2_656
C13 C14 H14A 109.3 . .
C13 C14 H14B 109.3 . .
C14 C14 H14A 109.3 2_656 .
C14 C14 H14B 109.3 2_656 .
H14A C14 H14B 108.0 . .
F1 P1 F1 89.2(3) . 2_755
F1 P1 F2 177.0(3) . 2_755
F1 P1 F2 91.5(2) 2_755 2_755
F1 P1 F2 91.5(2) . .
F1 P1 F2 177.0(3) 2_755 .
F2 P1 F2 88.0(3) 2_755 .
F3 P1 F1 87.5(4) . 2_755
F3 P1 F1 96.4(4) 2_755 2_755
F3 P1 F1 96.4(4) . .
F3 P1 F1 87.5(4) 2_755 .
F3 P1 F2 89.5(4) 2_755 2_755
F3 P1 F2 89.5(4) . .
F3 P1 F2 86.6(3) 2_755 .
F3 P1 F2 86.6(3) . 2_755
F3 P1 F3 174.5(6) . 2_755

loop_
_geom_bond_atom_site_label_1
_geom_bond_atom_site_label_2
_geom_bond_distance
_geom_bond_site_symmetry_2
Ru1 O1 2.032(2) .
Ru1 O1 2.032(2) 2_656
Ru1 N1 2.070(3) 2_656
Ru1 N1 2.070(3) .
Ru1 N3 1.981(2) 2_656
Ru1 N3 1.981(2) .
O1 C5 1.326(4) .
O2A H2A 0.8501 .
O2A C4A 1.427(10) .
O2 H2 0.8501 .
O2 C4 1.421(8) .
N1 C1 1.306(4) .
N2 H2B 0.8800 .
N2 C1 1.330(4) .
N2 C3 1.462(4) .
N3 C11 1.299(4) .
N3 C12 1.483(4) .
C1 C2 1.500(4) .
C2 H2C 0.9800 .
C2 H2D 0.9800 .
C2 H2E 0.9800 .
C3 H3BC 0.9900 .
C3 H3BD 0.9900 .
C3 H3AA 0.88(8) .
C3 H3AB 0.86(8) .
C3 C4A 1.542(9) .
C3 C4 1.528(8) .
C4A H4AA 0.9900 .
C4A H4AB 0.9900 .
C4 H4A 0.9900 .
C4 H4B 0.9900 .
C5 C6 1.410(4) .
C5 C10 1.422(4) .
C6 H6 0.9500 .
C6 C7 1.380(5) .
C7 H7 0.9500 .
C7 C8 1.391(5) .
C8 H8 0.9500 .
C8 C9 1.370(5) .
C9 H9 0.9500 .
C9 C10 1.419(4) .
C10 C11 1.443(4) .
C11 H11 0.9500 .
C12 C12 1.540(6) 2_656
C12 H12 1.0000 .
C12 C13 1.525(4) .
C13 H13A 0.9900 .
C13 H13B 0.9900 .
C13 C14 1.523(5) .
C14 C14 1.530(9) 2_656
C14 H14A 0.9900 .
C14 H14B 0.9900 .
P1 F1 1.554(3) .
P1 F1 1.554(3) 2_755
P1 F2 1.581(4) 2_755
P1 F2 1.581(4) .
P1 F3 1.508(4) 2_755
P1 F3 1.508(4) .
